data_8107281
loop_
_publ_author_name
'Qiu, Qi-Ming'
'Yan, Li'
'Song, Jian-Biao'

_publ_section_title
;
 The crystal structure of
 poly[6,6&#x2032;-oxybis(4-(pyridin-1-ium-1-yl)-1,3,5,2,4,6-trioxatriborinan-2-olate)],
 [B6O9](C5H5N)2
;
_journal_issue 6
_journal_name_full 'Zeitschrift f\"ur Kristallographie - New Crystal Structures'
_journal_page_first 1021
_journal_page_last 1022
_journal_paper_doi 10.1515/ncrs-2022-0365
_journal_volume 237
_journal_year 2022
_chemical_formula_sum 'C10 H10 B6 N2 O9'
_chemical_formula_weight 367.06
_space_group_crystal_system monoclinic
_space_group_IT_number 14
_space_group_name_Hall '-P 2ybc'
_space_group_name_H-M_alt 'P 1 21/c 1'
_atom_sites_solution_hydrogens geom
_cell_angle_alpha 90
_cell_angle_beta 92.768(2)
_cell_angle_gamma 90
_cell_formula_units_Z 4
_cell_length_a 15.0450(11)
_cell_length_b 5.8526(4)
_cell_length_c 17.9672(13)
_cell_measurement_reflns_used 4328
_cell_measurement_temperature 296(2)
_cell_measurement_theta_max 28.79
_cell_measurement_theta_min 2.70
_cell_volume 1580.2(2)
_computing_cell_refinement 'Bruker SMART'
_computing_data_collection 'Bruker SMART'
_computing_data_reduction 'Bruker SAINT'
_computing_molecular_graphics 'Bruker SHELXTL'
_computing_publication_material 'Bruker SHELXTL'
_computing_structure_refinement SHELXL-2018/3
_computing_structure_solution SHELXL-2018/3
_diffrn_ambient_temperature 296(2)
_diffrn_measured_fraction_theta_full 1.000
_diffrn_measured_fraction_theta_max 1.000
_diffrn_measurement_device_type 'Bruker APEX-II CCD'
_diffrn_measurement_method '\f and \w scans'
_diffrn_radiation_type MoK\a
_diffrn_radiation_wavelength 0.71073
_diffrn_reflns_av_R_equivalents 0.0367
_diffrn_reflns_av_unetI/netI 0.0318
_diffrn_reflns_Laue_measured_fraction_full 1.000
_diffrn_reflns_Laue_measured_fraction_max 1.000
_diffrn_reflns_limit_h_max 20
_diffrn_reflns_limit_h_min -20
_diffrn_reflns_limit_k_max 7
_diffrn_reflns_limit_k_min -7
_diffrn_reflns_limit_l_max 23
_diffrn_reflns_limit_l_min -23
_diffrn_reflns_number 18679
_diffrn_reflns_point_group_measured_fraction_full 1.000
_diffrn_reflns_point_group_measured_fraction_max 1.000
_diffrn_reflns_theta_full 25.242
_diffrn_reflns_theta_max 28.281
_diffrn_reflns_theta_min 1.355
_diffrn_source 'fine-focus sealed tube'
_diffrn_source_type 'Bruker (Mo) X-ray Source'
_exptl_absorpt_coefficient_mu 0.125
_exptl_absorpt_correction_T_max 1.000
_exptl_absorpt_correction_T_min 0.922
_exptl_absorpt_correction_type multi-scan
_exptl_absorpt_process_details sadabs
_exptl_crystal_colour colorless
_exptl_crystal_density_diffrn 1.543
_exptl_crystal_density_method 'not measured'
_exptl_crystal_description block
_exptl_crystal_F_000 744
_exptl_crystal_size_max 0.080
_exptl_crystal_size_mid 0.050
_exptl_crystal_size_min 0.030
_refine_diff_density_max 0.215
_refine_diff_density_min -0.229
_refine_diff_density_rms 0.045
_refine_ls_extinction_coef .
_refine_ls_extinction_method none
_refine_ls_goodness_of_fit_ref 1.018
_refine_ls_hydrogen_treatment constr
_refine_ls_matrix_type full
_refine_ls_number_parameters 244
_refine_ls_number_reflns 3928
_refine_ls_number_restraints 0
_refine_ls_restrained_S_all 1.018
_refine_ls_R_factor_all 0.0604
_refine_ls_R_factor_gt 0.0396
_refine_ls_shift/su_max 0.001
_refine_ls_shift/su_mean 0.000
_refine_ls_structure_factor_coef Fsqd
_refine_ls_weighting_details 'w=1/[\s^2^(Fo^2^)+(0.0403P)^2^+0.5361P] where P=(Fo^2^+2Fc^2^)/3'
_refine_ls_weighting_scheme calc
_refine_ls_wR_factor_gt 0.0855
_refine_ls_wR_factor_ref 0.0956
_reflns_Friedel_coverage 0.000
_reflns_Friedel_fraction_full .
_reflns_Friedel_fraction_max .
_reflns_number_gt 2926
_reflns_number_total 3928
_reflns_threshold_expression 'I > 2\s(I)'
_cod_data_source_file suppl_j_ncrs-2022-0365_suppl.cif
_cod_data_source_block 2_a
_cod_depositor_comments
;
The following automatic conversions were performed:

data item '_exptl_crystal_density_meas' value 'not measured' was
changed to '?' -- the value is perceived as not measured.

Automatic conversion script
Id: cif_fix_values 8738 2021-04-28 16:35:53Z antanas 
;
_cod_original_sg_symbol_H-M 'P 21/c'
_cod_database_code 8107281
_shelx_space_group_comment
;
The symmetry employed for this shelxl refinement is uniquely defined
by the following loop, which should always be used as a source of
symmetry information in preference to the above space-group names.
They are only intended as comments.
;
_shelx_estimated_absorpt_t_min 0.990
_shelx_estimated_absorpt_t_max 0.996
_diffrn_scan_mode 'continuous scan'

loop_
_space_group_symop_operation_xyz
'x, y, z'
'-x, y+1/2, -z+1/2'
'-x, -y, -z'
'x, -y-1/2, z-1/2'

loop_
_atom_site_label
_atom_site_type_symbol
_atom_site_fract_x
_atom_site_fract_y
_atom_site_fract_z
_atom_site_U_iso_or_equiv
_atom_site_adp_type
_atom_site_occupancy
_atom_site_site_symmetry_order
_atom_site_calc_flag
_atom_site_refinement_flags_posn
_atom_site_refinement_flags_adp
_atom_site_refinement_flags_occupancy
_atom_site_disorder_assembly
_atom_site_disorder_group
B1 B 0.54358(11) 1.0869(3) 0.20770(9) 0.0198(3) Uani 1 1 d . . . . .
B2 B 0.67370(11) 0.8546(3) 0.22184(9) 0.0217(3) Uani 1 1 d . . . . .
B3 B 0.57315(10) 0.8800(3) 0.32264(8) 0.0189(3) Uani 1 1 d . . . . .
B4 B 0.82736(11) 0.6952(3) 0.22010(9) 0.0224(4) Uani 1 1 d . . . . .
B5 B 0.94858(11) 0.4421(3) 0.20314(9) 0.0219(3) Uani 1 1 d . . . . .
B6 B 0.93956(11) 0.6481(3) 0.32059(8) 0.0210(3) Uani 1 1 d . . . . .
O1 O 0.48868(7) 1.20232(19) 0.16008(5) 0.0258(2) Uani 1 1 d . . . . .
O2 O 0.53154(6) 1.06594(19) 0.28180(5) 0.0231(2) Uani 1 1 d . . . . .
O3 O 0.61697(7) 0.9850(2) 0.17693(5) 0.0271(3) Uani 1 1 d . . . . .
O4 O 0.65405(6) 0.79780(18) 0.29153(5) 0.0228(2) Uani 1 1 d . . . . .
O5 O 0.74920(7) 0.7824(2) 0.18931(6) 0.0323(3) Uani 1 1 d . . . . .
O6 O 0.85838(7) 0.74982(18) 0.28914(5) 0.0238(2) Uani 1 1 d . . . . .
O7 O 0.87287(7) 0.5526(2) 0.17429(5) 0.0281(3) Uani 1 1 d . . . . .
O8 O 0.97356(7) 0.46507(19) 0.27645(5) 0.0248(2) Uani 1 1 d . . . . .
O9 O 0.99339(7) 0.3106(2) 0.15590(5) 0.0270(3) Uani 1 1 d . . . . .
N1 N 0.60319(8) 0.9724(2) 0.40625(6) 0.0195(3) Uani 1 1 d . . . . .
N2 N 0.90917(8) 0.5324(2) 0.39877(7) 0.0225(3) Uani 1 1 d . . . . .
C1 C 0.57680(10) 1.1730(3) 0.43321(8) 0.0268(3) Uani 1 1 d . . . . .
H1A H 0.546800 1.275876 0.401562 0.032 Uiso 1 1 calc R U . . .
C2 C 0.59329(11) 1.2301(3) 0.50725(9) 0.0332(4) Uani 1 1 d . . . . .
H2A H 0.574694 1.370290 0.525265 0.040 Uiso 1 1 calc R U . . .
C3 C 0.63743(11) 1.0777(3) 0.55392(8) 0.0336(4) Uani 1 1 d . . . . .
H3A H 0.648335 1.112773 0.604016 0.040 Uiso 1 1 calc R U . . .
C4 C 0.66542(11) 0.8721(3) 0.52578(8) 0.0325(4) Uani 1 1 d . . . . .
H4A H 0.695680 0.766969 0.556446 0.039 Uiso 1 1 calc R U . . .
C5 C 0.64776(10) 0.8253(3) 0.45155(8) 0.0265(3) Uani 1 1 d . . . . .
H5A H 0.667255 0.687786 0.432178 0.032 Uiso 1 1 calc R U . . .
C6 C 0.91371(11) 0.6523(3) 0.46208(8) 0.0308(4) Uani 1 1 d . . . . .
H6A H 0.939625 0.796576 0.462184 0.037 Uiso 1 1 calc R U . . .
C7 C 0.88139(12) 0.5698(4) 0.52709(9) 0.0442(5) Uani 1 1 d . . . . .
H7A H 0.885302 0.656857 0.570418 0.053 Uiso 1 1 calc R U . . .
C8 C 0.84326(13) 0.3568(4) 0.52701(11) 0.0511(6) Uani 1 1 d . . . . .
H8A H 0.821129 0.296833 0.570330 0.061 Uiso 1 1 calc R U . . .
C9 C 0.83835(14) 0.2342(4) 0.46211(12) 0.0521(5) Uani 1 1 d . . . . .
H9A H 0.812402 0.089957 0.460920 0.063 Uiso 1 1 calc R U . . .
C10 C 0.87192(12) 0.3249(3) 0.39851(10) 0.0381(4) Uani 1 1 d . . . . .
H10A H 0.868613 0.240334 0.354635 0.046 Uiso 1 1 calc R U . . .

loop_
_atom_site_aniso_label
_atom_site_aniso_U_11
_atom_site_aniso_U_22
_atom_site_aniso_U_33
_atom_site_aniso_U_23
_atom_site_aniso_U_13
_atom_site_aniso_U_12
B1 0.0195(8) 0.0223(8) 0.0174(7) -0.0003(6) -0.0012(6) 0.0011(6)
B2 0.0204(8) 0.0267(9) 0.0177(7) -0.0019(6) -0.0014(6) 0.0036(7)
B3 0.0183(8) 0.0252(9) 0.0131(7) 0.0003(6) -0.0014(6) -0.0007(6)
B4 0.0188(8) 0.0313(9) 0.0172(7) 0.0038(7) 0.0033(6) 0.0051(7)
B5 0.0181(8) 0.0296(9) 0.0179(7) 0.0003(7) 0.0020(6) 0.0017(7)
B6 0.0197(8) 0.0297(9) 0.0138(7) 0.0019(6) 0.0021(6) -0.0017(7)
O1 0.0263(6) 0.0351(6) 0.0160(5) 0.0020(4) -0.0012(4) 0.0123(5)
O2 0.0226(5) 0.0317(6) 0.0150(5) 0.0009(4) 0.0002(4) 0.0080(4)
O3 0.0239(5) 0.0408(7) 0.0169(5) 0.0048(5) 0.0028(4) 0.0127(5)
O4 0.0205(5) 0.0296(6) 0.0184(5) 0.0039(4) 0.0009(4) 0.0064(4)
O5 0.0237(6) 0.0562(8) 0.0171(5) 0.0006(5) 0.0012(4) 0.0177(5)
O6 0.0209(5) 0.0316(6) 0.0188(5) -0.0023(4) 0.0007(4) 0.0046(4)
O7 0.0232(5) 0.0433(7) 0.0178(5) -0.0038(5) -0.0018(4) 0.0116(5)
O8 0.0217(5) 0.0356(6) 0.0171(5) -0.0013(4) -0.0010(4) 0.0078(5)
O9 0.0248(5) 0.0384(7) 0.0178(5) -0.0028(5) 0.0006(4) 0.0118(5)
N1 0.0185(6) 0.0242(7) 0.0156(5) 0.0011(5) -0.0003(4) -0.0037(5)
N2 0.0205(6) 0.0272(7) 0.0197(6) 0.0021(5) 0.0016(5) -0.0010(5)
C1 0.0297(8) 0.0270(8) 0.0234(7) -0.0001(6) -0.0005(6) 0.0009(7)
C2 0.0374(9) 0.0351(10) 0.0273(8) -0.0105(7) 0.0034(7) -0.0008(7)
C3 0.0334(9) 0.0502(11) 0.0170(7) -0.0070(7) -0.0003(6) -0.0065(8)
C4 0.0332(9) 0.0429(10) 0.0205(7) 0.0048(7) -0.0063(6) 0.0009(8)
C5 0.0304(8) 0.0273(8) 0.0212(7) 0.0001(6) -0.0039(6) 0.0009(7)
C6 0.0298(8) 0.0417(10) 0.0211(7) -0.0011(7) 0.0033(6) -0.0014(7)
C7 0.0352(10) 0.0771(15) 0.0207(8) 0.0023(9) 0.0061(7) -0.0004(10)
C8 0.0367(10) 0.0804(16) 0.0372(10) 0.0293(11) 0.0116(8) 0.0006(11)
C9 0.0477(12) 0.0451(12) 0.0652(14) 0.0178(11) 0.0195(10) -0.0088(10)
C10 0.0390(10) 0.0352(10) 0.0409(10) -0.0005(8) 0.0108(8) -0.0080(8)

loop_
_atom_type_symbol
_atom_type_description
_atom_type_scat_dispersion_real
_atom_type_scat_dispersion_imag
_atom_type_scat_source
B B 0.0013 0.0007 'International Tables Vol C Tables 4.2.6.8 and 6.1.1.4'
H H 0.0000 0.0000 'International Tables Vol C Tables 4.2.6.8 and 6.1.1.4'
O O 0.0106 0.0060 'International Tables Vol C Tables 4.2.6.8 and 6.1.1.4'
N N 0.0061 0.0033 'International Tables Vol C Tables 4.2.6.8 and 6.1.1.4'
C C 0.0033 0.0016 'International Tables Vol C Tables 4.2.6.8 and 6.1.1.4'

loop_
_geom_angle_atom_site_label_1
_geom_angle_atom_site_label_2
_geom_angle_atom_site_label_3
_geom_angle
_geom_angle_site_symmetry_1
_geom_angle_site_symmetry_3
O1 B1 O2 124.28(14) . .
O1 B1 O3 115.95(12) . .
O2 B1 O3 119.77(13) . .
O4 B2 O5 123.12(14) . .
O4 B2 O3 121.72(13) . .
O5 B2 O3 115.12(13) . .
O1 B3 O2 112.74(12) 2_645 .
O1 B3 O4 114.06(13) 2_645 .
O2 B3 O4 114.10(12) . .
O1 B3 N1 101.13(10) 2_645 .
O2 B3 N1 108.17(12) . .
O4 B3 N1 105.31(11) . .
O6 B4 O5 122.43(14) . .
O6 B4 O7 122.39(13) . .
O5 B4 O7 115.15(13) . .
O9 B5 O8 122.86(14) . .
O9 B5 O7 117.17(13) . .
O8 B5 O7 119.96(13) . .
O9 B6 O8 113.03(12) 2_755 .
O9 B6 O6 114.21(14) 2_755 .
O8 B6 O6 113.93(12) . .
O9 B6 N2 104.01(11) 2_755 .
O8 B6 N2 106.54(12) . .
O6 B6 N2 103.81(11) . .
B1 O1 B3 127.61(12) . 2_655
B1 O2 B3 119.53(12) . .
B2 O3 B1 119.06(12) . .
B2 O4 B3 120.37(12) . .
B2 O5 B4 130.89(12) . .
B4 O6 B6 120.76(12) . .
B4 O7 B5 118.79(12) . .
B5 O8 B6 121.20(12) . .
B5 O9 B6 123.94(12) . 2_745
C1 N1 C5 119.47(12) . .
C1 N1 B3 123.21(12) . .
C5 N1 B3 116.86(12) . .
C6 N2 C10 118.97(14) . .
C6 N2 B6 120.42(13) . .
C10 N2 B6 120.32(13) . .
N1 C1 C2 121.20(15) . .
N1 C1 H1A 119.4 . .
C2 C1 H1A 119.4 . .
C3 C2 C1 119.30(16) . .
C3 C2 H2A 120.3 . .
C1 C2 H2A 120.3 . .
C2 C3 C4 119.35(14) . .
C2 C3 H3A 120.3 . .
C4 C3 H3A 120.3 . .
C5 C4 C3 118.77(15) . .
C5 C4 H4A 120.6 . .
C3 C4 H4A 120.6 . .
N1 C5 C4 121.89(15) . .
N1 C5 H5A 119.1 . .
C4 C5 H5A 119.1 . .
N2 C6 C7 122.25(18) . .
N2 C6 H6A 118.9 . .
C7 C6 H6A 118.9 . .
C6 C7 C8 118.91(18) . .
C6 C7 H7A 120.5 . .
C8 C7 H7A 120.5 . .
C9 C8 C7 118.85(17) . .
C9 C8 H8A 120.6 . .
C7 C8 H8A 120.6 . .
C8 C9 C10 119.88(19) . .
C8 C9 H9A 120.1 . .
C10 C9 H9A 120.1 . .
N2 C10 C9 121.14(18) . .
N2 C10 H10A 119.4 . .
C9 C10 H10A 119.4 . .

loop_
_geom_bond_atom_site_label_1
_geom_bond_atom_site_label_2
_geom_bond_distance
_geom_bond_site_symmetry_2
B1 O1 1.3425(18) .
B1 O2 1.3578(18) .
B1 O3 1.3927(19) .
B2 O4 1.3423(19) .
B2 O5 1.3691(19) .
B2 O3 1.3766(19) .
B3 O1 1.4392(19) 2_645
B3 O2 1.4387(19) .
B3 O4 1.4460(18) .
B3 N1 1.6396(19) .
B4 O6 1.3427(19) .
B4 O5 1.3734(19) .
B4 O7 1.3773(19) .
B5 O9 1.3502(19) .
B5 O8 1.3588(18) .
B5 O7 1.3883(19) .
B6 O9 1.435(2) 2_755
B6 O8 1.441(2) .
B6 O6 1.4487(19) .
B6 N2 1.6439(19) .
N1 C1 1.3373(19) .
N1 C5 1.3418(19) .
N2 C6 1.336(2) .
N2 C10 1.338(2) .
C1 C2 1.383(2) .
C1 H1A 0.9300 .
C2 C3 1.373(2) .
C2 H2A 0.9300 .
C3 C4 1.379(3) .
C3 H3A 0.9300 .
C4 C5 1.375(2) .
C4 H4A 0.9300 .
C5 H5A 0.9300 .
C6 C7 1.374(2) .
C6 H6A 0.9300 .
C7 C8 1.372(3) .
C7 H7A 0.9300 .
C8 C9 1.368(3) .
C8 H8A 0.9300 .
C9 C10 1.378(3) .
C9 H9A 0.9300 .
C10 H10A 0.9300 .

loop_
_geom_hbond_atom_site_label_D
_geom_hbond_atom_site_label_H
_geom_hbond_atom_site_label_A
_geom_hbond_distance_DH
_geom_hbond_distance_HA
_geom_hbond_distance_DA
_geom_hbond_angle_DHA
_geom_hbond_site_symmetry_A
_geom_hbond_publ_flag
C7 H7A O7 0.93 2.54 3.454(2) 168.1 4_576 yes
C4 H4A O5 0.93 2.50 3.2681(19) 140.2 4_576 yes

loop_
_geom_torsion_atom_site_label_1
_geom_torsion_atom_site_label_2
_geom_torsion_atom_site_label_3
_geom_torsion_atom_site_label_4
_geom_torsion
_geom_torsion_site_symmetry_1
_geom_torsion_site_symmetry_2
_geom_torsion_site_symmetry_3
_geom_torsion_site_symmetry_4
O2 B1 O1 B3 21.7(2) . . . 2_655
O3 B1 O1 B3 -158.16(14) . . . 2_655
O1 B1 O2 B3 158.12(14) . . . .
O3 B1 O2 B3 -22.0(2) . . . .
O1 B3 O2 B1 -104.76(15) 2_645 . . .
O4 B3 O2 B1 27.45(19) . . . .
N1 B3 O2 B1 144.27(12) . . . .
O4 B2 O3 B1 9.1(2) . . . .
O5 B2 O3 B1 -172.96(14) . . . .
O1 B1 O3 B2 -176.87(14) . . . .
O2 B1 O3 B2 3.3(2) . . . .
O5 B2 O4 B3 179.96(14) . . . .
O3 B2 O4 B3 -2.3(2) . . . .
O1 B3 O4 B2 116.20(15) 2_645 . . .
O2 B3 O4 B2 -15.37(19) . . . .
N1 B3 O4 B2 -133.83(13) . . . .
O4 B2 O5 B4 -17.9(3) . . . .
O3 B2 O5 B4 164.19(16) . . . .
O6 B4 O5 B2 -28.6(3) . . . .
O7 B4 O5 B2 153.16(16) . . . .
O5 B4 O6 B6 177.85(14) . . . .
O7 B4 O6 B6 -4.0(2) . . . .
O9 B6 O6 B4 123.10(15) 2_755 . . .
O8 B6 O6 B4 -8.9(2) . . . .
N2 B6 O6 B4 -124.33(14) . . . .
O6 B4 O7 B5 7.1(2) . . . .
O5 B4 O7 B5 -174.65(14) . . . .
O9 B5 O7 B4 -177.56(14) . . . .
O8 B5 O7 B4 3.8(2) . . . .
O9 B5 O8 B6 163.79(14) . . . .
O7 B5 O8 B6 -17.7(2) . . . .
O9 B6 O8 B5 -112.85(15) 2_755 . . .
O6 B6 O8 B5 19.7(2) . . . .
N2 B6 O8 B5 133.53(13) . . . .
O8 B5 O9 B6 12.6(2) . . . 2_745
O7 B5 O9 B6 -165.99(14) . . . 2_745
O1 B3 N1 C1 -107.29(15) 2_645 . . .
O2 B3 N1 C1 11.34(18) . . . .
O4 B3 N1 C1 133.71(14) . . . .
O1 B3 N1 C5 64.82(15) 2_645 . . .
O2 B3 N1 C5 -176.55(12) . . . .
O4 B3 N1 C5 -54.18(16) . . . .
O9 B6 N2 C6 29.57(18) 2_755 . . .
O8 B6 N2 C6 149.22(13) . . . .
O6 B6 N2 C6 -90.20(15) . . . .
O9 B6 N2 C10 -156.67(14) 2_755 . . .
O8 B6 N2 C10 -37.02(18) . . . .
O6 B6 N2 C10 83.56(17) . . . .
C5 N1 C1 C2 -1.1(2) . . . .
B3 N1 C1 C2 170.83(14) . . . .
N1 C1 C2 C3 -0.1(2) . . . .
C1 C2 C3 C4 0.8(3) . . . .
C2 C3 C4 C5 -0.3(2) . . . .
C1 N1 C5 C4 1.6(2) . . . .
B3 N1 C5 C4 -170.80(14) . . . .
C3 C4 C5 N1 -0.9(2) . . . .
C10 N2 C6 C7 0.0(2) . . . .
B6 N2 C6 C7 173.85(15) . . . .
N2 C6 C7 C8 0.1(3) . . . .
C6 C7 C8 C9 -0.3(3) . . . .
C7 C8 C9 C10 0.4(3) . . . .
C6 N2 C10 C9 0.1(3) . . . .
B6 N2 C10 C9 -173.76(16) . . . .
C8 C9 C10 N2 -0.3(3) . . . .
